data_2300320
loop_
_publ_author_name
'Eccles, Kevin S.'
'Stokes, Stephen P.'
'Daly, Carla A.'
'Barry, Nicola M.'
'McSweeney, Sharon P.'
'O'Neill, Damian J.'
'Kelly, Dawn M.'
'Jennings, W. Brian'
'N\'i Dhubhghaill, O. M.'
'Moynihan, Humphrey A.'
'Maguire, Anita R.'
'Lawrence, Simon E.'

_publ_section_title
;
 Evaluation of the Bruker SMART X2S: crystallography for the
 nonspecialist?
;
_journal_coden_ASTM JACGAR
_journal_coeditor_code KK5074
_journal_issue 1
_journal_name_full 'Journal of Applied Crystallography'
_journal_page_first 213
_journal_page_last 215
_journal_paper_doi 10.1107/S0021889810042561
_journal_volume 44
_journal_year 2011
_chemical_formula_moiety 'C12 H16 O3'
_chemical_formula_sum 'C12 H16 O3'
_chemical_formula_weight 208.25
_space_group_IT_number 14
_symmetry_cell_setting monoclinic
_symmetry_space_group_name_Hall '-P 2ybc'
_symmetry_space_group_name_H-M 'P 1 21/c 1'
_atom_sites_solution_hydrogens geom
_atom_sites_solution_primary direct
_atom_sites_solution_secondary difmap
_audit_creation_method SHELXL-97
_cell_angle_alpha 90.00
_cell_angle_beta 90.214(14)
_cell_angle_gamma 90.00
_cell_formula_units_Z 4
_cell_length_a 8.894(4)
_cell_length_b 16.220(8)
_cell_length_c 7.742(3)
_cell_measurement_reflns_used 1463
_cell_measurement_temperature 300(2)
_cell_measurement_theta_max 21.93
_cell_measurement_theta_min 2.51
_cell_volume 1116.9(9)
_computing_cell_refinement 'Bruker SAINT'
_computing_data_collection 'Bruker GIS'
_computing_data_reduction 'Bruker SAINT'
_computing_molecular_graphics 'Bruker APEX2'
_computing_structure_refinement 'SHELXL-97 (Sheldrick, 2008)'
_computing_structure_solution 'SHELXS-97 (Sheldrick, 2008)'
_diffrn_ambient_temperature 300(2)
_diffrn_measured_fraction_theta_full 0.989
_diffrn_measured_fraction_theta_max 0.989
_diffrn_measurement_device_type 'Bruker SMART X2S'
_diffrn_measurement_method '\w scans'
_diffrn_radiation_monochromator 'doubly curved silicon crystal'
_diffrn_radiation_source 'micro-focus sealed tube'
_diffrn_radiation_type MoK\a
_diffrn_radiation_wavelength 0.71073
_diffrn_reflns_av_R_equivalents 0.0427
_diffrn_reflns_av_sigmaI/netI 0.0423
_diffrn_reflns_limit_h_max 9
_diffrn_reflns_limit_h_min -10
_diffrn_reflns_limit_k_max 19
_diffrn_reflns_limit_k_min -19
_diffrn_reflns_limit_l_max 8
_diffrn_reflns_limit_l_min -9
_diffrn_reflns_number 7217
_diffrn_reflns_theta_full 25.01
_diffrn_reflns_theta_max 25.01
_diffrn_reflns_theta_min 2.29
_exptl_absorpt_coefficient_mu 0.088
_exptl_absorpt_correction_T_max 0.9767
_exptl_absorpt_correction_T_min 0.8479
_exptl_absorpt_correction_type multi-scan
_exptl_absorpt_process_details 'SADABS V2008/1 (Bruker AXS)'
_exptl_crystal_colour colorless
_exptl_crystal_density_diffrn 1.238
_exptl_crystal_density_method 'not measured'
_exptl_crystal_description block
_exptl_crystal_F_000 448
_exptl_crystal_size_max 0.44
_exptl_crystal_size_mid 0.38
_exptl_crystal_size_min 0.27
_refine_diff_density_max 0.309
_refine_diff_density_min -0.331
_refine_ls_extinction_method none
_refine_ls_goodness_of_fit_ref 1.010
_refine_ls_hydrogen_treatment constr
_refine_ls_matrix_type full
_refine_ls_number_parameters 140
_refine_ls_number_reflns 1944
_refine_ls_number_restraints 0
_refine_ls_restrained_S_all 1.010
_refine_ls_R_factor_all 0.0852
_refine_ls_R_factor_gt 0.0463
_refine_ls_shift/su_max 6.481
_refine_ls_shift/su_mean 0.450
_refine_ls_structure_factor_coef Fsqd
_refine_ls_weighting_details 'calc w=1/[\s^2^(Fo^2^)+(0.1061P)^2^+0.0000P] where P=(Fo^2^+2Fc^2^)/3'
_refine_ls_weighting_scheme calc
_refine_ls_wR_factor_gt 0.1261
_refine_ls_wR_factor_ref 0.1689
_reflns_number_gt 1285
_reflns_number_total 1944
_reflns_threshold_expression >2sigma(I)
_cod_data_source_file kk5074.cif
_cod_data_source_block Compound_6_X2S
_cod_depositor_comments
;
The following automatic conversions were performed:
'_symmetry_cell_setting' value 'Monoclinic' changed to 'monoclinic'
according to '/home/saulius/struct/CIF-dictionaries/cif_core.dic'
dictionary named 'cif_core.dic' version 2.4.1 from 2010-06-29.

Automatic conversion script
Id: cif_fix_enum 1555 2011-01-17 13:19:09Z saulius 
;
_cod_original_sg_symbol_H-M P12(1)/c1
_cod_database_code 2300320

loop_
_symmetry_equiv_pos_as_xyz
'x, y, z'
'-x, y+1/2, -z+1/2'
'-x, -y, -z'
'x, -y-1/2, z-1/2'

loop_
_atom_site_type_symbol
_atom_site_label
_atom_site_fract_x
_atom_site_fract_y
_atom_site_fract_z
_atom_site_U_iso_or_equiv
_atom_site_adp_type
_atom_site_calc_flag
_atom_site_refinement_flags
_atom_site_occupancy
_atom_site_disorder_assembly
_atom_site_disorder_group
O O1 0.27547(18) 0.40331(10) 0.09437(18) 0.0415(5) Uani d . 1 . .
O O2 0.1881(2) 0.50078(10) -0.3929(2) 0.0578(6) Uani d . 1 . .
H H2 0.1770 0.4651 -0.4668 0.087 Uiso calc R 1 . .
O O3 0.18947(18) 0.36545(10) 0.36778(19) 0.0433(5) Uani d . 1 . .
C C1 0.3372(3) 0.26728(16) 0.2005(3) 0.0507(7) Uani d . 1 . .
H H1A 0.3499 0.2352 0.3037 0.076 Uiso calc R 1 . .
H H1B 0.4265 0.2635 0.1316 0.076 Uiso calc R 1 . .
H H1C 0.2531 0.2465 0.1358 0.076 Uiso calc R 1 . .
C C2 0.3092(3) 0.35675(15) 0.2484(3) 0.0397(6) Uani d . 1 . .
C C3 0.1317(3) 0.39191(14) 0.0278(3) 0.0353(6) Uani d . 1 . .
C C4 0.1054(3) 0.42110(14) -0.1399(3) 0.0370(6) Uani d . 1 . .
C C5 -0.0379(3) 0.41084(16) -0.2091(3) 0.0453(7) Uani d . 1 . .
H H5 -0.0572 0.4301 -0.3201 0.054 Uiso calc R 1 . .
C C6 -0.1537(3) 0.37284(17) -0.1182(3) 0.0480(7) Uani d . 1 . .
C C7 -0.3094(3) 0.3634(2) -0.1979(4) 0.0767(10) Uani d . 1 . .
H H7A -0.3482 0.3096 -0.1716 0.115 Uiso calc R 1 . .
H H7B -0.3029 0.3700 -0.3208 0.115 Uiso calc R 1 . .
H H7C -0.3752 0.4047 -0.1514 0.115 Uiso calc R 1 . .
C C8 0.4459(3) 0.39727(19) 0.3285(3) 0.0577(8) Uani d . 1 . .
H H8A 0.4230 0.4536 0.3560 0.087 Uiso calc R 1 . .
H H8B 0.5279 0.3955 0.2484 0.087 Uiso calc R 1 . .
H H8C 0.4735 0.3684 0.4321 0.087 Uiso calc R 1 . .
C C9 0.0181(3) 0.35583(15) 0.1236(3) 0.0371(6) Uani d . 1 . .
C C10 -0.1232(3) 0.34571(16) 0.0478(3) 0.0449(7) Uani d . 1 . .
H H10 -0.1990 0.3200 0.1104 0.054 Uiso calc R 1 . .
C C11 0.2320(3) 0.46342(16) -0.2348(3) 0.0445(7) Uani d . 1 . .
H H11A 0.2748 0.5054 -0.1601 0.053 Uiso calc R 1 . .
H H11B 0.3101 0.4232 -0.2581 0.053 Uiso calc R 1 . .
C C12 0.0497(3) 0.33103(17) 0.3084(3) 0.0468(7) Uani d . 1 . .
H H12A -0.0314 0.3501 0.3817 0.056 Uiso calc R 1 . .
H H12B 0.0540 0.2714 0.3164 0.056 Uiso calc R 1 . .

loop_
_atom_site_aniso_label
_atom_site_aniso_U_11
_atom_site_aniso_U_22
_atom_site_aniso_U_33
_atom_site_aniso_U_12
_atom_site_aniso_U_13
_atom_site_aniso_U_23
O1 0.0399(10) 0.0479(10) 0.0366(10) -0.0064(8) -0.0045(7) 0.0085(7)
O2 0.0929(15) 0.0445(11) 0.0358(10) 0.0019(10) 0.0006(10) 0.0089(8)
O3 0.0498(10) 0.0486(10) 0.0317(9) -0.0029(8) -0.0003(8) -0.0042(7)
C1 0.0583(17) 0.0507(16) 0.0433(15) 0.0108(13) -0.0039(12) 0.0000(12)
C2 0.0427(14) 0.0463(14) 0.0301(13) -0.0008(11) -0.0035(11) 0.0031(10)
C3 0.0367(14) 0.0353(13) 0.0339(13) 0.0020(10) -0.0028(10) -0.0018(10)
C4 0.0452(14) 0.0328(12) 0.0329(13) 0.0021(10) -0.0016(10) -0.0006(10)
C5 0.0544(17) 0.0437(15) 0.0376(14) 0.0108(12) -0.0088(12) -0.0018(11)
C6 0.0419(15) 0.0512(16) 0.0508(16) 0.0045(12) -0.0101(13) -0.0103(13)
C7 0.0492(18) 0.099(3) 0.082(2) 0.0008(18) -0.0236(16) -0.0046(19)
C8 0.0545(17) 0.0678(19) 0.0507(16) -0.0097(14) -0.0125(13) 0.0024(14)
C9 0.0411(14) 0.0378(13) 0.0325(13) 0.0020(11) 0.0024(10) -0.0040(10)
C10 0.0377(14) 0.0484(15) 0.0486(16) -0.0027(11) 0.0033(12) -0.0042(12)
C11 0.0574(17) 0.0403(15) 0.0359(14) -0.0024(12) 0.0011(12) 0.0043(11)
C12 0.0473(15) 0.0534(16) 0.0398(15) -0.0071(12) 0.0052(12) 0.0036(12)

loop_
_atom_type_symbol
_atom_type_description
_atom_type_scat_dispersion_real
_atom_type_scat_dispersion_imag
_atom_type_scat_source
C C 0.0033 0.0016 'International Tables Vol C Tables 4.2.6.8 and 6.1.1.4'
H H 0.0000 0.0000 'International Tables Vol C Tables 4.2.6.8 and 6.1.1.4'
O O 0.0106 0.0060 'International Tables Vol C Tables 4.2.6.8 and 6.1.1.4'

loop_
_geom_angle_atom_site_label_1
_geom_angle_atom_site_label_2
_geom_angle_atom_site_label_3
_geom_angle_site_symmetry_1
_geom_angle_site_symmetry_3
_geom_angle
_geom_angle_publ_flag
C3 O1 C2 . . 115.18(17) ?
C11 O2 H2 . . 109.1 ?
C2 O3 C12 . . 113.76(17) ?
C2 C1 H1A . . 109.5 ?
C2 C1 H1B . . 109.4 ?
H1A C1 H1B . . 109.5 ?
C2 C1 H1C . . 109.6 ?
H1A C1 H1C . . 109.5 ?
H1B C1 H1C . . 109.5 ?
O3 C2 O1 . . 109.42(18) ?
O3 C2 C8 . . 107.05(19) ?
O1 C2 C8 . . 106.0(2) ?
O3 C2 C1 . . 112.2(2) ?
O1 C2 C1 . . 109.41(18) ?
C8 C2 C1 . . 112.5(2) ?
C9 C3 O1 . . 122.0(2) ?
C9 C3 C4 . . 121.3(2) ?
O1 C3 C4 . . 116.7(2) ?
C5 C4 C3 . . 117.8(2) ?
C5 C4 C11 . . 123.4(2) ?
C3 C4 C11 . . 118.8(2) ?
C4 C5 C6 . . 122.4(2) ?
C4 C5 H5 . . 118.8 ?
C6 C5 H5 . . 118.8 ?
C10 C6 C5 . . 117.8(2) ?
C10 C6 C7 . . 121.3(3) ?
C5 C6 C7 . . 120.9(2) ?
C6 C7 H7A . . 109.5 ?
C6 C7 H7B . . 109.5 ?
H7A C7 H7B . . 109.5 ?
C6 C7 H7C . . 109.4 ?
H7A C7 H7C . . 109.5 ?
H7B C7 H7C . . 109.5 ?
C2 C8 H8A . . 109.5 ?
C2 C8 H8B . . 109.5 ?
H8A C8 H8B . . 109.5 ?
C2 C8 H8C . . 109.4 ?
H8A C8 H8C . . 109.5 ?
H8B C8 H8C . . 109.5 ?
C3 C9 C10 . . 118.8(2) ?
C3 C9 C12 . . 119.1(2) ?
C10 C9 C12 . . 122.1(2) ?
C6 C10 C9 . . 121.8(2) ?
C6 C10 H10 . . 119.1 ?
C9 C10 H10 . . 119.1 ?
O2 C11 C4 . . 114.2(2) ?
O2 C11 H11A . . 108.4 ?
C4 C11 H11A . . 108.8 ?
O2 C11 H11B . . 109.0 ?
C4 C11 H11B . . 108.6 ?
H11A C11 H11B . . 107.6 ?
O3 C12 C9 . . 110.93(19) ?
O3 C12 H12A . . 109.5 ?
C9 C12 H12A . . 109.6 ?
O3 C12 H12B . . 109.4 ?
C9 C12 H12B . . 109.4 ?
H12A C12 H12B . . 108.0 ?

loop_
_geom_bond_atom_site_label_1
_geom_bond_atom_site_label_2
_geom_bond_site_symmetry_2
_geom_bond_distance
_geom_bond_publ_flag
O1 C3 . 1.389(3) ?
O1 C2 . 1.442(3) ?
O2 C11 . 1.419(3) ?
O2 H2 . 0.8201 ?
O3 C2 . 1.420(3) ?
O3 C12 . 1.437(3) ?
C1 C2 . 1.519(4) ?
C1 H1A . 0.9600 ?
C1 H1B . 0.9600 ?
C1 H1C . 0.9600 ?
C2 C8 . 1.513(3) ?
C3 C9 . 1.386(3) ?
C3 C4 . 1.400(3) ?
C4 C5 . 1.391(3) ?
C4 C11 . 1.511(3) ?
C5 C6 . 1.393(4) ?
C5 H5 . 0.9300 ?
C6 C10 . 1.384(4) ?
C6 C7 . 1.522(3) ?
C7 H7A . 0.9600 ?
C7 H7B . 0.9600 ?
C7 H7C . 0.9600 ?
C8 H8A . 0.9600 ?
C8 H8B . 0.9600 ?
C8 H8C . 0.9600 ?
C9 C10 . 1.395(3) ?
C9 C12 . 1.511(3) ?
C10 H10 . 0.9300 ?
C11 H11A . 0.9700 ?
C11 H11B . 0.9700 ?
C12 H12A . 0.9700 ?
C12 H12B . 0.9700 ?

loop_
_cod_entry_issue_id
_cod_entry_issue_origin
_cod_entry_issue_severity
_cod_entry_issue_description
_cod_entry_issue_author
_cod_entry_issue_date
1 original note
;
 This entry describes a structure that was purposely solved automatically with
 minimal human intervention to investigate the capabilities of the Bruker SMART
 X2S benchtop crystallography instrument.
;
'Vaitkus, Antanas' 2025-01-27T16:15:51+02:00

loop_
_cod_related_entry_id
_cod_related_entry_database
_cod_related_entry_code
1 ChemSpider 8878912
